data_9008181
loop_
_publ_author_name
'Sljukic, M.'
'Matkovic, B.'
'Prodic, B.'
'Anderson, D.'

_publ_section_title
;
 The crystal structure of KZr2(PO4)3
;
_journal_name_full 'Zeitschrift fur Kristallographie'
_journal_page_first 148
_journal_page_last 161
_journal_volume 130
_journal_year 1969
_chemical_compound_source Synthetic
_chemical_formula_sum 'K O12 P3 Zr2'
_chemical_name_mineral Kosnarite
_space_group_IT_number 167
_symmetry_space_group_name_Hall '-R 3 2"c'
_symmetry_space_group_name_H-M 'R -3 c :H'
_cell_angle_alpha 90
_cell_angle_beta 90
_cell_angle_gamma 120
_cell_length_a 8.71
_cell_length_b 8.71
_cell_length_c 23.89
_cell_formula_units_Z 6
_cell_volume 1569.579
_database_code_amcsd 0010697
_exptl_crystal_density_diffrn 3.215
_cod_original_cell_volume 1569.578
_cod_original_sg_symbol_H-M 'R -3 c'
_cod_original_formula_sum 'K Zr2 P3 O12'
_cod_database_code 9008181

loop_
_space_group_symop_operation_xyz
x,y,z
2/3+x,1/3+y,1/3+z
1/3+x,2/3+y,2/3+z
x,x-y,1/2+z
2/3+x,1/3+x-y,5/6+z
1/3+x,2/3+x-y,1/6+z
y,x,1/2-z
2/3+y,1/3+x,5/6-z
1/3+y,2/3+x,1/6-z
-x+y,y,1/2+z
2/3-x+y,1/3+y,5/6+z
1/3-x+y,2/3+y,1/6+z
-x,-x+y,1/2-z
2/3-x,1/3-x+y,5/6-z
1/3-x,2/3-x+y,1/6-z
-y,-x,1/2+z
2/3-y,1/3-x,5/6+z
1/3-y,2/3-x,1/6+z
x-y,-y,1/2-z
2/3+x-y,1/3-y,5/6-z
1/3+x-y,2/3-y,1/6-z
y,-x+y,-z
2/3+y,1/3-x+y,1/3-z
1/3+y,2/3-x+y,2/3-z
-x+y,-x,z
2/3-x+y,1/3-x,1/3+z
1/3-x+y,2/3-x,2/3+z
-x,-y,-z
2/3-x,1/3-y,1/3-z
1/3-x,2/3-y,2/3-z
-y,x-y,z
2/3-y,1/3+x-y,1/3+z
1/3-y,2/3+x-y,2/3+z
x-y,x,-z
2/3+x-y,1/3+x,1/3-z
1/3+x-y,2/3+x,2/3-z

loop_
_atom_site_aniso_label
_atom_site_aniso_U_11
_atom_site_aniso_U_22
_atom_site_aniso_U_33
_atom_site_aniso_U_12
_atom_site_aniso_U_13
_atom_site_aniso_U_23
K 0.04785 0.04785 0.01735 0.02392 0.00000 0.00000
Zr 0.00519 0.00519 0.00578 0.00259 0.00000 0.00000
P 0.00461 0.00461 0.00867 0.00231 0.00000 0.00000
O1 0.01816 0.01268 0.01157 0.00634 0.00000 -0.00822
O2 0.01845 0.01211 0.00867 0.00605 0.00000 -0.00274

loop_
_atom_site_label
_atom_site_fract_x
_atom_site_fract_y
_atom_site_fract_z
K 0.00000 0.00000 0.00000
Zr 0.00000 0.00000 0.14970
P -0.28700 0.00000 0.25000
O1 0.30670 0.46850 0.26280
O2 0.16800 0.21120 0.19940

loop_
_cod_related_entry_id
_cod_related_entry_database
_cod_related_entry_code
1 AMCSD 0010697
